data_7121022
loop_
_publ_author_name
'Chen, Quangang'
'Xie, Lihua'
'Li, Zhaojing'
'Tang, Yu'
'Zhao, Peng'
'Lin, Lili'
'Feng, Xiaoming'
'Liu, Xiaohua'

_publ_section_title
;
 Copper/guanidine-catalyzed asymmetric alkynylation of isatin-derived
 ketimines.
;
_journal_issue 6
_journal_name_full 'Chemical communications (Cambridge, England)'
_journal_page_first 678
_journal_page_last 681
_journal_paper_doi 10.1039/c7cc08920a
_journal_volume 54
_journal_year 2018
_chemical_absolute_configuration ad
_chemical_formula_moiety 'C28 H25 Cl N2 O3'
_chemical_formula_sum 'C27 H25 Cl N3 O3'
_chemical_formula_weight 474.95
_space_group_crystal_system orthorhombic
_space_group_IT_number 19
_space_group_name_Hall 'P 2ac 2ab'
_space_group_name_H-M_alt 'P 21 21 21'
_symmetry_space_group_name_Hall 'P 2ac 2ab'
_symmetry_space_group_name_H-M 'P 21 21 21'
_atom_sites_solution_hydrogens geom
_atom_sites_solution_primary direct
_audit_creation_date 2017-06-28
_audit_creation_method
;
Olex2 1.2
(compiled 2017.03.28 svn.r3405 for OlexSys, GUI svn.r5337)
;
_audit_update_record
;
2017-07-06 deposited with the CCDC.
2017-12-18 downloaded from the CCDC.
;
_cell_angle_alpha 90
_cell_angle_beta 90
_cell_angle_gamma 90
_cell_formula_units_Z 4
_cell_length_a 11.5916(2)
_cell_length_b 14.4910(4)
_cell_length_c 14.7866(3)
_cell_measurement_reflns_used 8537
_cell_measurement_temperature 296.31(10)
_cell_measurement_theta_max 72.5060
_cell_measurement_theta_min 4.3270
_cell_volume 2483.76(10)
_computing_cell_refinement
;
CrysAlisPro, Agilent Technologies,
Version 1.171.37.35 (release 13-08-2014 CrysAlis171 .NET)
(compiled Aug 13 2014,18:06:01)
;
_computing_data_collection
;
CrysAlisPro, Agilent Technologies,
Version 1.171.37.35 (release 13-08-2014 CrysAlis171 .NET)
(compiled Aug 13 2014,18:06:01)
;
_computing_data_reduction
;
CrysAlisPro, Agilent Technologies,
Version 1.171.37.35 (release 13-08-2014 CrysAlis171 .NET)
(compiled Aug 13 2014,18:06:01)
;
_computing_molecular_graphics 'Olex2 (Dolomanov et al., 2009)'
_computing_publication_material 'Olex2 (Dolomanov et al., 2009)'
_computing_structure_refinement 'ShelXL (Sheldrick, 2015)'
_computing_structure_solution 'ShelXT (Sheldrick, 2015)'
_diffrn_ambient_environment air
_diffrn_ambient_temperature 296.31(10)
_diffrn_detector 'CCD plate'
_diffrn_detector_area_resol_mean 15.9595
_diffrn_detector_type EosS2
_diffrn_measured_fraction_theta_full 0.999
_diffrn_measured_fraction_theta_max 0.990
_diffrn_measurement_details
;
#__ type_ start__ end____ width___ exp.time_
  1 omega   23.00   89.00   1.0000    1.0000
omega____ theta____ kappa____ phi______ frames
    -       36.0421 -125.0000  -90.0000 66

#__ type_ start__ end____ width___ exp.time_
  2 omega  -31.00   53.00   1.0000    1.0000
omega____ theta____ kappa____ phi______ frames
    -       36.0421  -57.0000   60.0000 84

#__ type_ start__ end____ width___ exp.time_
  3 omega   23.00   89.00   1.0000    1.0000
omega____ theta____ kappa____ phi______ frames
    -       36.0421 -125.0000   60.0000 66

#__ type_ start__ end____ width___ exp.time_
  4 omega  -33.00   55.00   1.0000    1.0000
omega____ theta____ kappa____ phi______ frames
    -       36.0421  -38.0000  -90.0000 88

#__ type_ start__ end____ width___ exp.time_
  5 omega  -31.00   53.00   1.0000    1.0000
omega____ theta____ kappa____ phi______ frames
    -       36.0421  -57.0000 -120.0000 84

#__ type_ start__ end____ width___ exp.time_
  6 omega    1.00   75.00   1.0000    1.0000
omega____ theta____ kappa____ phi______ frames
    -       36.0421  -99.0000 -180.0000 74

#__ type_ start__ end____ width___ exp.time_
  7 omega   39.00  109.00   1.0000    1.6000
omega____ theta____ kappa____ phi______ frames
    -      108.0000  -94.0000  -30.0000 70

#__ type_ start__ end____ width___ exp.time_
  8 omega   98.00  177.00   1.0000    1.6000
omega____ theta____ kappa____ phi______ frames
    -      108.0000   86.0000   87.0000 79

#__ type_ start__ end____ width___ exp.time_
  9 omega   38.00   91.00   1.0000    1.6000
omega____ theta____ kappa____ phi______ frames
    -      108.0000  -30.0000 -180.0000 53

#__ type_ start__ end____ width___ exp.time_
 10 omega   39.00  109.00   1.0000    1.6000
omega____ theta____ kappa____ phi______ frames
    -      108.0000  -94.0000  150.0000 70

#__ type_ start__ end____ width___ exp.time_
 11 omega   41.00  126.00   1.0000    1.6000
omega____ theta____ kappa____ phi______ frames
    -      108.0000  -61.0000  -30.0000 85

#__ type_ start__ end____ width___ exp.time_
 12 omega   40.00   98.00   1.0000    1.6000
omega____ theta____ kappa____ phi______ frames
    -      108.0000  -45.0000  -60.0000 58

#__ type_ start__ end____ width___ exp.time_
 13 omega   38.00   91.00   1.0000    1.6000
omega____ theta____ kappa____ phi______ frames
    -      108.0000  -30.0000   30.0000 53

#__ type_ start__ end____ width___ exp.time_
 14 omega   38.00   91.00   1.0000    1.6000
omega____ theta____ kappa____ phi______ frames
    -      108.0000  -30.0000 -120.0000 53

#__ type_ start__ end____ width___ exp.time_
 15 omega   57.00  150.00   1.0000    1.6000
omega____ theta____ kappa____ phi______ frames
    -      108.0000  178.0000 -120.0000 93

#__ type_ start__ end____ width___ exp.time_
 16 omega   91.00  176.00   1.0000    1.6000
omega____ theta____ kappa____ phi______ frames
    -      108.0000   45.0000    0.0000 85

#__ type_ start__ end____ width___ exp.time_
 17 omega    9.00  100.00   1.0000    1.0000
omega____ theta____ kappa____ phi______ frames
    -       36.0421   77.0000    0.0000 91
;
_diffrn_measurement_device 'four-circle diffractometer'
_diffrn_measurement_device_type 'New Gemini, Dual, Cu at zero, EosS2'
_diffrn_measurement_method '\w scans'
_diffrn_orient_matrix_UB_11 0.0681602000
_diffrn_orient_matrix_UB_12 -0.0840659000
_diffrn_orient_matrix_UB_13 0.0347413000
_diffrn_orient_matrix_UB_21 -0.0070898000
_diffrn_orient_matrix_UB_22 -0.0443074000
_diffrn_orient_matrix_UB_23 -0.0944647000
_diffrn_orient_matrix_UB_31 0.1139227000
_diffrn_orient_matrix_UB_32 0.0478441000
_diffrn_orient_matrix_UB_33 -0.0264693000
_diffrn_radiation_monochromator graphite
_diffrn_radiation_probe x-ray
_diffrn_radiation_type CuK\a
_diffrn_radiation_wavelength 1.54184
_diffrn_reflns_av_R_equivalents 0.0278
_diffrn_reflns_av_unetI/netI 0.0244
_diffrn_reflns_Laue_measured_fraction_full 0.999
_diffrn_reflns_Laue_measured_fraction_max 0.990
_diffrn_reflns_limit_h_max 14
_diffrn_reflns_limit_h_min -12
_diffrn_reflns_limit_k_max 17
_diffrn_reflns_limit_k_min -12
_diffrn_reflns_limit_l_max 18
_diffrn_reflns_limit_l_min -18
_diffrn_reflns_number 14531
_diffrn_reflns_point_group_measured_fraction_full 0.999
_diffrn_reflns_point_group_measured_fraction_max 0.981
_diffrn_reflns_theta_full 67.684
_diffrn_reflns_theta_max 72.823
_diffrn_reflns_theta_min 4.848
_diffrn_source 'Enhance (Cu) X-ray Source'
_exptl_absorpt_coefficient_mu 1.629
_exptl_absorpt_correction_T_max 1.00000
_exptl_absorpt_correction_T_min 0.65192
_exptl_absorpt_correction_type multi-scan
_exptl_absorpt_process_details
;
CrysAlisPro, Agilent Technologies,
Version 1.171.37.35 (release 13-08-2014 CrysAlis171 .NET)
(compiled Aug 13 2014,18:06:01)
Empirical absorption correction using spherical harmonics,
 implemented in SCALE3 ABSPACK scaling algorithm.
;
_exptl_crystal_colour 'clear light colourless'
_exptl_crystal_colour_lustre clear
_exptl_crystal_colour_modifier light
_exptl_crystal_colour_primary colourless
_exptl_crystal_density_diffrn 1.270
_exptl_crystal_description block
_exptl_crystal_F_000 996
_exptl_crystal_size_max 0.55
_exptl_crystal_size_mid 0.5
_exptl_crystal_size_min 0.4
_refine_diff_density_max 0.297
_refine_diff_density_min -0.350
_refine_diff_density_rms 0.068
_refine_ls_abs_structure_details
;
 Flack x determined using 1992 quotients [(I+)-(I-)]/[(I+)+(I-)]
 (Parsons, Flack and Wagner, Acta Cryst. B69 (2013) 249-259).
;
_refine_ls_abs_structure_Flack -0.001(6)
_refine_ls_extinction_method none
_refine_ls_goodness_of_fit_ref 1.056
_refine_ls_hydrogen_treatment constr
_refine_ls_matrix_type full
_refine_ls_number_parameters 310
_refine_ls_number_reflns 4857
_refine_ls_number_restraints 0
_refine_ls_restrained_S_all 1.056
_refine_ls_R_factor_all 0.0461
_refine_ls_R_factor_gt 0.0452
_refine_ls_shift/su_max 0.000
_refine_ls_shift/su_mean 0.000
_refine_ls_structure_factor_coef Fsqd
_refine_ls_weighting_details 'w=1/[\s^2^(Fo^2^)+(0.0913P)^2^+0.1949P] where P=(Fo^2^+2Fc^2^)/3'
_refine_ls_weighting_scheme calc
_refine_ls_wR_factor_gt 0.1181
_refine_ls_wR_factor_ref 0.1191
_reflns_Friedel_coverage 0.753
_reflns_Friedel_fraction_full 0.999
_reflns_Friedel_fraction_max 0.968
_reflns_number_gt 4738
_reflns_number_total 4857
_reflns_threshold_expression 'I > 2\s(I)'
_cod_data_source_file c7cc08920a2.cif
_cod_data_source_block fxm-cqg72-150k
_cod_depositor_comments 'Adding full bibliography for 7121022.cif.'
_cod_original_cell_volume 2483.77(10)
_cod_database_code 7121022
_shelx_shelxl_version_number 2014/7
_shelx_space_group_comment
;
The symmetry employed for this shelxl refinement is uniquely defined
by the following loop, which should always be used as a source of
symmetry information in preference to the above space-group names.
They are only intended as comments.
;
_reflns_odcompleteness_completeness 99.80
_reflns_odcompleteness_iscentric 1
_reflns_odcompleteness_theta 66.97
_olex2_refinement_description
;
1. Fixed Uiso
 At 1.2 times of:
  All C(H) groups, All C(H,H) groups, All N(H) groups
 At 1.5 times of:
  All C(H,H,H) groups
2.a Secondary CH2 refined with riding coordinates:
 C00P(H00A,H00B)
2.b Aromatic/amide H refined with riding coordinates:
 N006(H006), C00F(H00F), C00G(H00G), C00H(H00H), C00I(H00I), C00J(H00J),
 C00K(H00K), C00N(H00N), C00O(H00O), C00Q(H00Q), C00R(H00R), C00T(H00T),
 C00U(H00U), C00V(H00V)
2.c Idealised Me refined as rotating group:
 C00W(H00C,H00D,H00E), C00X(H00L,H00M,H00P), C00Y(H00S,H00W,H00X)
;
_olex2_date_sample_data_collection 2017-06-28
_olex2_submission_special_instructions 'No special instructions were received'

loop_
_space_group_symop_operation_xyz
'x, y, z'
'-x+1/2, -y, z+1/2'
'-x, y+1/2, -z+1/2'
'x+1/2, -y+1/2, -z'

loop_
_atom_site_label
_atom_site_type_symbol
_atom_site_fract_x
_atom_site_fract_y
_atom_site_fract_z
_atom_site_U_iso_or_equiv
_atom_site_adp_type
_atom_site_occupancy
_atom_site_site_symmetry_order
_atom_site_calc_flag
_atom_site_refinement_flags_posn
Cl01 Cl 0.10348(6) 0.16265(5) 0.65731(6) 0.0465(2) Uani 1 1 d .
O002 O 0.41921(16) 0.51167(14) 0.38983(13) 0.0339(4) Uani 1 1 d .
O003 O 0.19536(16) 0.57104(13) 0.49840(13) 0.0353(4) Uani 1 1 d .
O004 O 0.24432(19) 0.69720(15) 0.58149(14) 0.0416(5) Uani 1 1 d .
N005 N 0.32483(16) 0.38280(15) 0.44268(13) 0.0246(4) Uani 1 1 d .
N006 N 0.36173(17) 0.57843(15) 0.57730(14) 0.0276(4) Uani 1 1 d .
H006 H 0.4079 0.6131 0.6101 0.033 Uiso 1 1 calc R
C007 C 0.32093(18) 0.40960(17) 0.59528(16) 0.0240(5) Uani 1 1 d .
C008 C 0.74189(19) 0.46065(16) 0.60206(17) 0.0251(5) Uani 1 1 d .
C009 C 0.6194(2) 0.46627(17) 0.58873(16) 0.0262(5) Uani 1 1 d .
C00A C 0.38146(19) 0.46521(16) 0.45057(16) 0.0244(5) Uani 1 1 d .
C00B C 0.2593(2) 0.61274(18) 0.54778(17) 0.0277(5) Uani 1 1 d .
C00C C 0.5183(2) 0.47247(18) 0.57601(17) 0.0254(5) Uani 1 1 d .
C00D C 0.28438(19) 0.35108(17) 0.52633(15) 0.0236(5) Uani 1 1 d .
C00E C 0.39505(19) 0.48492(16) 0.55481(16) 0.0244(5) Uani 1 1 d .
C00F C 0.2158(2) 0.27486(18) 0.54304(18) 0.0292(5) Uani 1 1 d .
H00F H 0.1905 0.2351 0.4960 0.035 Uiso 1 1 calc R
C00G C 0.1142(2) 0.42337(19) 0.33839(15) 0.0301(5) Uani 1 1 d .
H00G H 0.1487 0.4756 0.3662 0.036 Uiso 1 1 calc R
C00H C 0.7897(2) 0.47262(19) 0.68793(18) 0.0304(5) Uani 1 1 d .
H00H H 0.7407 0.4834 0.7384 0.036 Uiso 1 1 calc R
C00I C 0.2881(2) 0.39370(19) 0.68346(16) 0.0294(5) Uani 1 1 d .
H00I H 0.3119 0.4341 0.7305 0.035 Uiso 1 1 calc R
C00J C 0.2193(2) 0.3172(2) 0.70243(18) 0.0339(6) Uani 1 1 d .
H00J H 0.1956 0.3049 0.7627 0.041 Uiso 1 1 calc R
C00K C 0.9083(2) 0.46889(19) 0.69989(19) 0.0341(6) Uani 1 1 d .
H00K H 0.9406 0.4772 0.7584 0.041 Uiso 1 1 calc R
C00L C 0.1766(2) 0.34261(19) 0.32814(15) 0.0267(5) Uani 1 1 d .
C00M C 0.1861(2) 0.2600(2) 0.63336(18) 0.0322(5) Uani 1 1 d .
C00N C 0.0009(2) 0.4278(2) 0.30793(18) 0.0375(6) Uani 1 1 d .
H00N H -0.0416 0.4835 0.3143 0.045 Uiso 1 1 calc R
C00O C 0.8146(2) 0.4440(2) 0.52927(19) 0.0389(6) Uani 1 1 d .
H00O H 0.7834 0.4357 0.4704 0.047 Uiso 1 1 calc R
C00P C 0.3021(2) 0.3379(2) 0.35639(16) 0.0299(5) Uani 1 1 d .
H00A H 0.3257 0.2724 0.3605 0.036 Uiso 1 1 calc R
H00B H 0.3500 0.3675 0.3091 0.036 Uiso 1 1 calc R
C00Q C 0.9791(2) 0.4531(2) 0.6270(2) 0.0424(7) Uani 1 1 d .
H00Q H 1.0604 0.4515 0.6350 0.051 Uiso 1 1 calc R
C00R C 0.1250(3) 0.2663(2) 0.28868(18) 0.0352(6) Uani 1 1 d .
H00R H 0.1674 0.2107 0.2815 0.042 Uiso 1 1 calc R
C00S C 0.1499(3) 0.7568(2) 0.54934(19) 0.0394(7) Uani 1 1 d .
C00T C 0.0112(3) 0.2712(2) 0.2597(2) 0.0408(6) Uani 1 1 d .
H00T H -0.0244 0.2185 0.2336 0.049 Uiso 1 1 calc R
C00U C -0.0502(2) 0.3518(2) 0.26852(19) 0.0396(7) Uani 1 1 d .
H00U H -0.1276 0.3551 0.2476 0.048 Uiso 1 1 calc R
C00V C 0.9326(3) 0.4396(3) 0.5425(2) 0.0537(9) Uani 1 1 d .
H00V H 0.9820 0.4272 0.4927 0.064 Uiso 1 1 calc R
C00W C 0.1627(4) 0.7727(3) 0.4500(2) 0.0580(10) Uani 1 1 d .
H00C H 0.2397 0.7975 0.4374 0.087 Uiso 1 1 calc GR
H00D H 0.1041 0.8168 0.4297 0.087 Uiso 1 1 calc GR
H00E H 0.1526 0.7142 0.4178 0.087 Uiso 1 1 calc GR
C00X C 0.1729(5) 0.8453(3) 0.5999(3) 0.0812(16) Uani 1 1 d .
H00L H 0.1515 0.8375 0.6636 0.122 Uiso 1 1 calc GR
H00M H 0.1271 0.8953 0.5733 0.122 Uiso 1 1 calc GR
H00P H 0.2551 0.8607 0.5957 0.122 Uiso 1 1 calc GR
C00Y C 0.0352(4) 0.7161(4) 0.5742(4) 0.0825(16) Uani 1 1 d .
H00S H 0.0203 0.6616 0.5367 0.124 Uiso 1 1 calc GR
H00W H -0.0256 0.7620 0.5640 0.124 Uiso 1 1 calc GR
H00X H 0.0358 0.6982 0.6381 0.124 Uiso 1 1 calc GR

loop_
_atom_site_aniso_label
_atom_site_aniso_U_11
_atom_site_aniso_U_22
_atom_site_aniso_U_33
_atom_site_aniso_U_23
_atom_site_aniso_U_13
_atom_site_aniso_U_12
Cl01 0.0371(4) 0.0429(4) 0.0595(4) 0.0174(3) 0.0015(3) -0.0161(3)
O002 0.0297(9) 0.0361(10) 0.0359(9) 0.0081(8) 0.0054(7) -0.0050(8)
O003 0.0266(8) 0.0329(10) 0.0463(10) -0.0071(9) -0.0114(8) 0.0047(8)
O004 0.0464(11) 0.0328(10) 0.0455(11) -0.0122(8) -0.0201(9) 0.0170(9)
N005 0.0207(9) 0.0261(10) 0.0268(9) -0.0004(8) 0.0007(7) -0.0011(8)
N006 0.0219(9) 0.0227(10) 0.0383(11) -0.0042(8) -0.0078(8) 0.0011(8)
C007 0.0157(9) 0.0265(12) 0.0298(11) 0.0018(9) -0.0034(8) 0.0020(8)
C008 0.0201(10) 0.0214(11) 0.0340(11) 0.0029(9) -0.0041(9) 0.0002(8)
C009 0.0228(11) 0.0230(11) 0.0328(11) 0.0018(9) -0.0019(9) -0.0010(9)
C00A 0.0168(9) 0.0262(11) 0.0304(11) 0.0036(9) 0.0007(8) 0.0020(9)
C00B 0.0254(10) 0.0264(12) 0.0313(11) -0.0006(10) -0.0015(9) 0.0037(9)
C00C 0.0209(11) 0.0238(11) 0.0316(11) 0.0013(9) -0.0023(8) -0.0015(9)
C00D 0.0175(10) 0.0243(11) 0.0289(11) 0.0035(9) -0.0007(8) 0.0019(8)
C00E 0.0179(10) 0.0241(11) 0.0311(11) 0.0014(9) -0.0034(8) -0.0001(9)
C00F 0.0242(10) 0.0260(12) 0.0373(12) 0.0021(10) -0.0035(9) -0.0013(9)
C00G 0.0325(12) 0.0335(13) 0.0243(10) -0.0005(9) -0.0027(10) -0.0001(10)
C00H 0.0246(11) 0.0330(13) 0.0336(12) -0.0021(10) -0.0016(9) 0.0036(10)
C00I 0.0225(10) 0.0366(14) 0.0290(11) 0.0026(10) -0.0055(9) 0.0012(10)
C00J 0.0256(11) 0.0446(16) 0.0314(11) 0.0116(11) -0.0010(10) -0.0001(11)
C00K 0.0280(12) 0.0342(13) 0.0402(13) 0.0018(11) -0.0116(11) 0.0007(10)
C00L 0.0251(11) 0.0343(13) 0.0205(10) 0.0025(9) 0.0018(8) -0.0031(10)
C00M 0.0213(10) 0.0333(13) 0.0420(13) 0.0109(11) -0.0029(9) -0.0029(10)
C00N 0.0334(13) 0.0474(17) 0.0317(12) 0.0021(12) -0.0038(10) 0.0082(12)
C00O 0.0291(12) 0.0567(18) 0.0309(12) 0.0002(12) -0.0013(10) 0.0028(12)
C00P 0.0247(11) 0.0372(13) 0.0277(11) -0.0048(10) 0.0010(9) -0.0001(10)
C00Q 0.0181(11) 0.0554(19) 0.0537(17) 0.0094(14) -0.0010(11) 0.0047(11)
C00R 0.0360(13) 0.0302(13) 0.0392(13) 0.0006(11) -0.0019(11) -0.0031(11)
C00S 0.0443(15) 0.0378(15) 0.0362(13) -0.0041(12) -0.0093(11) 0.0213(12)
C00T 0.0364(14) 0.0432(16) 0.0428(15) 0.0018(13) -0.0073(11) -0.0136(12)
C00U 0.0286(12) 0.0581(19) 0.0322(12) 0.0045(12) -0.0065(10) -0.0059(12)
C00V 0.0276(13) 0.091(3) 0.0423(15) 0.0041(18) 0.0088(12) 0.0096(15)
C00W 0.077(2) 0.049(2) 0.0478(17) 0.0028(16) -0.0032(17) 0.0309(18)
C00X 0.112(4) 0.051(2) 0.080(3) -0.029(2) -0.044(3) 0.050(3)
C00Y 0.053(2) 0.083(3) 0.112(4) 0.020(3) 0.024(2) 0.036(2)

loop_
_atom_type_symbol
_atom_type_description
_atom_type_scat_dispersion_real
_atom_type_scat_dispersion_imag
_atom_type_scat_source
C C 0.0181 0.0091 'International Tables Vol C Tables 4.2.6.8 and 6.1.1.4'
H H 0.0000 0.0000 'International Tables Vol C Tables 4.2.6.8 and 6.1.1.4'
Cl Cl 0.3639 0.7018 'International Tables Vol C Tables 4.2.6.8 and 6.1.1.4'
N N 0.0311 0.0180 'International Tables Vol C Tables 4.2.6.8 and 6.1.1.4'
O O 0.0492 0.0322 'International Tables Vol C Tables 4.2.6.8 and 6.1.1.4'

loop_
_geom_angle_atom_site_label_1
_geom_angle_atom_site_label_2
_geom_angle_atom_site_label_3
_geom_angle
C00B O004 C00S 121.0(2)
C00A N005 C00D 111.83(19)
C00A N005 C00P 123.5(2)
C00D N005 C00P 124.5(2)
C00B N006 H006 119.9
C00B N006 C00E 120.1(2)
C00E N006 H006 119.9
C00D C007 C00E 108.8(2)
C00I C007 C00D 120.5(2)
C00I C007 C00E 130.7(2)
C00H C008 C009 120.7(2)
C00O C008 C009 120.3(2)
C00O C008 C00H 119.1(2)
C00C C009 C008 178.4(3)
O002 C00A N005 126.8(2)
O002 C00A C00E 126.3(2)
N005 C00A C00E 106.84(19)
O003 C00B O004 127.4(2)
O003 C00B N006 123.3(2)
O004 C00B N006 109.2(2)
C009 C00C C00E 175.8(3)
C007 C00D N005 110.2(2)
C00F C00D N005 127.8(2)
C00F C00D C007 122.0(2)
N006 C00E C007 115.7(2)
N006 C00E C00A 111.58(19)
N006 C00E C00C 108.9(2)
C007 C00E C00A 101.51(18)
C00C C00E C007 112.2(2)
C00C C00E C00A 106.43(19)
C00D C00F H00F 122.1
C00D C00F C00M 115.8(2)
C00M C00F H00F 122.1
C00L C00G H00G 120.1
C00L C00G C00N 119.8(3)
C00N C00G H00G 120.1
C008 C00H H00H 119.9
C00K C00H C008 120.3(2)
C00K C00H H00H 119.9
C007 C00I H00I 120.6
C007 C00I C00J 118.8(2)
C00J C00I H00I 120.6
C00I C00J H00J 120.3
C00M C00J C00I 119.5(2)
C00M C00J H00J 120.3
C00H C00K H00K 120.0
C00Q C00K C00H 119.9(3)
C00Q C00K H00K 120.0
C00G C00L C00P 120.6(2)
C00G C00L C00R 119.6(2)
C00R C00L C00P 119.7(2)
C00F C00M Cl01 117.1(2)
C00J C00M Cl01 119.5(2)
C00J C00M C00F 123.4(2)
C00G C00N H00N 119.8
C00U C00N C00G 120.4(3)
C00U C00N H00N 119.8
C008 C00O H00O 120.0
C00V C00O C008 119.9(3)
C00V C00O H00O 120.0
N005 C00P C00L 113.3(2)
N005 C00P H00A 108.9
N005 C00P H00B 108.9
C00L C00P H00A 108.9
C00L C00P H00B 108.9
H00A C00P H00B 107.7
C00K C00Q H00Q 119.9
C00K C00Q C00V 120.2(2)
C00V C00Q H00Q 119.9
C00L C00R H00R 120.0
C00L C00R C00T 120.0(3)
C00T C00R H00R 120.0
O004 C00S C00W 109.5(2)
O004 C00S C00X 102.0(2)
O004 C00S C00Y 110.5(3)
C00W C00S C00X 109.8(4)
C00W C00S C00Y 112.9(4)
C00Y C00S C00X 111.7(4)
C00R C00T H00T 119.8
C00U C00T C00R 120.4(3)
C00U C00T H00T 119.8
C00N C00U H00U 120.1
C00T C00U C00N 119.7(3)
C00T C00U H00U 120.1
C00O C00V H00V 119.7
C00Q C00V C00O 120.6(3)
C00Q C00V H00V 119.7
C00S C00W H00C 109.5
C00S C00W H00D 109.5
C00S C00W H00E 109.5
H00C C00W H00D 109.5
H00C C00W H00E 109.5
H00D C00W H00E 109.5
C00S C00X H00L 109.5
C00S C00X H00M 109.5
C00S C00X H00P 109.5
H00L C00X H00M 109.5
H00L C00X H00P 109.5
H00M C00X H00P 109.5
C00S C00Y H00S 109.5
C00S C00Y H00W 109.5
C00S C00Y H00X 109.5
H00S C00Y H00W 109.5
H00S C00Y H00X 109.5
H00W C00Y H00X 109.5

loop_
_geom_bond_atom_site_label_1
_geom_bond_atom_site_label_2
_geom_bond_distance
Cl01 C00M 1.741(3)
O002 C00A 1.205(3)
O003 C00B 1.203(3)
O004 C00B 1.333(3)
O004 C00S 1.472(3)
N005 C00A 1.368(3)
N005 C00D 1.400(3)
N005 C00P 1.456(3)
N006 H006 0.8800
N006 C00B 1.359(3)
N006 C00E 1.448(3)
C007 C00D 1.392(3)
C007 C00E 1.513(3)
C007 C00I 1.378(3)
C008 C009 1.435(3)
C008 C00H 1.396(3)
C008 C00O 1.388(4)
C009 C00C 1.191(4)
C00A C00E 1.575(3)
C00C C00E 1.474(3)
C00D C00F 1.383(3)
C00F H00F 0.9500
C00F C00M 1.396(4)
C00G H00G 0.9500
C00G C00L 1.384(4)
C00G C00N 1.390(4)
C00H H00H 0.9500
C00H C00K 1.388(3)
C00I H00I 0.9500
C00I C00J 1.394(4)
C00J H00J 0.9500
C00J C00M 1.371(4)
C00K H00K 0.9500
C00K C00Q 1.374(4)
C00L C00P 1.515(3)
C00L C00R 1.386(4)
C00N H00N 0.9500
C00N C00U 1.380(5)
C00O H00O 0.9500
C00O C00V 1.384(4)
C00P H00A 0.9900
C00P H00B 0.9900
C00Q H00Q 0.9500
C00Q C00V 1.375(5)
C00R H00R 0.9500
C00R C00T 1.388(4)
C00S C00W 1.494(4)
C00S C00X 1.509(5)
C00S C00Y 1.501(6)
C00T H00T 0.9500
C00T C00U 1.373(5)
C00U H00U 0.9500
C00V H00V 0.9500
C00W H00C 0.9800
C00W H00D 0.9800
C00W H00E 0.9800
C00X H00L 0.9800
C00X H00M 0.9800
C00X H00P 0.9800
C00Y H00S 0.9800
C00Y H00W 0.9800
C00Y H00X 0.9800

loop_
_geom_torsion_atom_site_label_1
_geom_torsion_atom_site_label_2
_geom_torsion_atom_site_label_3
_geom_torsion_atom_site_label_4
_geom_torsion
O002 C00A C00E N006 50.9(3)
O002 C00A C00E C007 174.7(2)
O002 C00A C00E C00C -67.8(3)
N005 C00A C00E N006 -132.58(19)
N005 C00A C00E C007 -8.8(2)
N005 C00A C00E C00C 108.7(2)
N005 C00D C00F C00M -178.8(2)
C007 C00D C00F C00M -0.3(3)
C007 C00I C00J C00M 0.0(4)
C008 C00H C00K C00Q -0.2(4)
C008 C00O C00V C00Q -1.1(6)
C009 C008 C00H C00K -178.7(2)
C009 C008 C00O C00V 179.4(3)
C00A N005 C00D C007 -4.4(3)
C00A N005 C00D C00F 174.2(2)
C00A N005 C00P C00L -107.3(2)
C00B O004 C00S C00W -59.5(4)
C00B O004 C00S C00X -175.7(3)
C00B O004 C00S C00Y 65.5(4)
C00B N006 C00E C007 -65.6(3)
C00B N006 C00E C00A 49.8(3)
C00B N006 C00E C00C 167.0(2)
C00D N005 C00A O002 -175.1(2)
C00D N005 C00A C00E 8.4(2)
C00D N005 C00P C00L 67.7(3)
C00D C007 C00E N006 127.3(2)
C00D C007 C00E C00A 6.4(2)
C00D C007 C00E C00C -106.9(2)
C00D C007 C00I C00J 1.0(3)
C00D C00F C00M Cl01 -178.10(18)
C00D C00F C00M C00J 1.4(4)
C00E N006 C00B O003 -4.5(4)
C00E N006 C00B O004 176.0(2)
C00E C007 C00D N005 -1.9(3)
C00E C007 C00D C00F 179.4(2)
C00E C007 C00I C00J -179.3(2)
C00G C00L C00P N005 42.8(3)
C00G C00L C00R C00T 0.0(4)
C00G C00N C00U C00T 0.2(4)
C00H C008 C00O C00V 0.0(5)
C00H C00K C00Q C00V -1.0(5)
C00I C007 C00D N005 177.8(2)
C00I C007 C00D C00F -0.9(4)
C00I C007 C00E N006 -52.4(3)
C00I C007 C00E C00A -173.3(2)
C00I C007 C00E C00C 73.4(3)
C00I C00J C00M Cl01 178.22(19)
C00I C00J C00M C00F -1.3(4)
C00K C00Q C00V C00O 1.6(6)
C00L C00G C00N C00U 0.8(4)
C00L C00R C00T C00U 1.0(4)
C00N C00G C00L C00P 176.8(2)
C00N C00G C00L C00R -0.9(4)
C00O C008 C00H C00K 0.7(4)
C00P N005 C00A O002 0.4(4)
C00P N005 C00A C00E -176.1(2)
C00P N005 C00D C007 -179.8(2)
C00P N005 C00D C00F -1.2(4)
C00P C00L C00R C00T -177.7(2)
C00R C00L C00P N005 -139.5(2)
C00R C00T C00U C00N -1.1(5)
C00S O004 C00B O003 -9.3(4)
C00S O004 C00B N006 170.1(2)
